data_1546944
loop_
_publ_author_name
'J. Amador'
'E. Gutierrez-Puebla'
'M. A. Monge'
'I. Rasines'
'C. Ruiz-Valero'
'F. Fernandez'
'R. Saez-Puche'
'J. A. Campa'

_publ_section_title
;
 Evidence of low-dimensional antiferromagnetic ordering and crystal
 structure in the R2BaNiO5 (R= Y, Er) oxides
;
_journal_name_full 'Physical Review B'
_journal_page_first 7918
_journal_page_last 7924
_journal_paper_doi 10.1103/PhysRevB.42.7918
_journal_volume 42
_journal_year 1990
_chemical_formula_moiety 'Ni O5 Y2, Ba'
_chemical_formula_sum 'Ba Ni O5 Y2'
_chemical_formula_weight 453.829
_space_group_IT_number 71
_symmetry_cell_setting orthorhombic
_symmetry_Int_Tables_number 71
_symmetry_space_group_name_Hall '-I 2 2'
_symmetry_space_group_name_H-M 'I m m m'
_cell_angle_alpha 90.
_cell_angle_beta 90.
_cell_angle_gamma 90.
_cell_formula_units_Z 2
_cell_length_a 3.7610(6)
_cell_length_b 5.7610(7)
_cell_length_c 11.323(2)
_cell_volume 245.34(7)
_diffrn_ambient_temperature 294
_diffrn_radiation_probe x-ray
_diffrn_radiation_type MoK\a
_diffrn_radiation_wavelength 0.71069
_exptl_absorpt_coefficient_mu 35.23
_exptl_crystal_density_diffrn 6.14
_exptl_crystal_F_000 404
_refine_ls_number_reflns 228
_refine_ls_R_factor_gt 0.023
_cod_data_source_file Phys-Rev-B-1990-42-7918-7924-1.cif
_cod_data_source_block Y2BaNiO5
_cod_database_code 1546944

loop_
_space_group_symop_id
_space_group_symop_operation_xyz
1 x,y,z
2 -x,-y,z
3 x,-y,-z
4 -x,y,-z
5 -x,-y,-z
6 x,y,-z
7 -x,y,z
8 x,-y,z
9 1/2+x,1/2+y,1/2+z
10 1/2-x,1/2-y,1/2+z
11 1/2+x,1/2-y,1/2-z
12 1/2-x,1/2+y,1/2-z
13 1/2-x,1/2-y,1/2-z
14 1/2+x,1/2+y,1/2-z
15 1/2-x,1/2+y,1/2+z
16 1/2+x,1/2-y,1/2+z

loop_
_atom_site_label
_atom_site_type_symbol
_atom_site_thermal_displace_type
_atom_site_fract_x
_atom_site_fract_y
_atom_site_fract_z
_atom_site_occupancy
_atom_site_U_iso_or_equiv
_atom_site_calc_flag
_atom_site_refinement_flags
_atom_site_disorder_assembly
_atom_site_disorder_group
Ba Ba Uiso 0.00000 0.50000 0.00000 1.000 0.0051(3) . . . .
Y Y Uiso 0.00000 0.00000 0.20270(10) 1.000 0.0018(3) . . . .
Ni Ni Uiso 0.50000 0.00000 0.00000 1.000 0.0027(5) . . . .
O1 O Uiso 0.50000 0.2408(8) 0.1487(3) 1.000 0.0050(10) . . . .
O2 O Uiso 0.00000 0.00000 0.00000 1.000 0.004(2) . . . .

loop_
_geom_angle_atom_site_label_1
_geom_angle_atom_site_label_2
_geom_angle_atom_site_label_3
_geom_angle
_geom_angle_site_symmetry_1
_geom_angle_site_symmetry_2
_geom_angle_site_symmetry_3
_geom_angle_publ_flag
Ni Y O1 46.43(9) . . . yes
Ni Y O2 39.33(1) . . . yes
Ni Y Ni 78.66(3) . . 1_455 yes
Ni Y O1 107.31(8) . . 1_455 yes
Ni Y O1 107.31(8) . . 2_555 yes
Ni Y O1 46.43(9) . . 2_655 yes
Ni Y O1 125.35(7) . . 11_455 yes
Ni Y O1 125.35(7) . . 12_545 yes
O1 Y O2 75.34(8) . . . yes
Ni Y O1 107.31(8) 1_455 . . yes
O1 Y O1 102.25(12) . . 1_455 yes
O1 Y O1 150.67(12) . . 2_555 yes
O1 Y O1 70.10(13) . . 2_655 yes
O1 Y O1 78.94(11) . . 11_455 yes
O1 Y O1 124.79(9) . . 12_545 yes
Ni Y O2 39.33(1) 1_455 . . yes
O1 Y O2 75.34(8) 1_455 . . yes
O1 Y O2 75.34(8) 2_555 . . yes
O1 Y O2 75.34(8) 2_655 . . yes
O1 Y O2 138.41(11) 11_455 . . yes
O1 Y O2 138.41(11) 12_545 . . yes
Ni Y O1 46.43(9) 1_455 . 1_455 yes
Ni Y O1 46.43(9) 1_455 . 2_555 yes
Ni Y O1 107.31(8) 1_455 . 2_655 yes
Ni Y O1 125.35(7) 1_455 . 11_455 yes
Ni Y O1 125.35(7) 1_455 . 12_545 yes
O1 Y O1 70.10(13) 1_455 . 2_555 yes
O1 Y O1 150.67(12) 1_455 . 2_655 yes
O1 Y O1 78.94(11) 1_455 . 11_455 yes
O1 Y O1 124.79(9) 1_455 . 12_545 yes
O1 Y O1 102.25(12) 2_555 . 2_655 yes
O1 Y O1 124.79(9) 2_555 . 11_455 yes
O1 Y O1 78.94(11) 2_555 . 12_545 yes
O1 Y O1 124.79(9) 2_655 . 11_455 yes
O1 Y O1 78.94(11) 2_655 . 12_545 yes
O1 Y O1 83.18(15) 11_455 . 12_545 yes
Y Ni O1 53.35(7) . . . yes
Y Ni O2 50.67(1) . . . yes
Y Ni Y 78.66(2) . . 1_655 yes
Y Ni O2 129.33(1) . . 1_655 yes
Y Ni O1 53.35(7) . . 2_655 yes
Y Ni Y 101.34(2) . . 3_555 yes
Y Ni O1 126.66(7) . . 3_555 yes
Y Ni Y 180.00 . . 3_655 yes
Y Ni O1 126.66(7) . . 4_655 yes
O1 Ni O2 90.00 . . . yes
Y Ni O1 53.35(7) 1_655 . . yes
O1 Ni O2 90.00 . . 1_655 yes
O1 Ni O1 78.97(15) . . 2_655 yes
Y Ni O1 126.66(7) 3_555 . . yes
O1 Ni O1 180.00 . . 3_555 yes
Y Ni O1 126.66(7) 3_655 . . yes
O1 Ni O1 101.03(15) . . 4_655 yes
Y Ni O2 129.33(1) 1_655 . . yes
O2 Ni O2 180.00 . . 1_655 yes
O1 Ni O2 90.00 2_655 . . yes
Y Ni O2 50.67(1) 3_555 . . yes
O1 Ni O2 90.00 3_555 . . yes
Y Ni O2 129.33(1) 3_655 . . yes
O1 Ni O2 90.00 4_655 . . yes
Y Ni O2 50.67(1) 1_655 . 1_655 yes
Y Ni O1 53.35(7) 1_655 . 2_655 yes
Y Ni Y 180.00 1_655 . 3_555 yes
Y Ni O1 126.66(7) 1_655 . 3_555 yes
Y Ni Y 101.34(2) 1_655 . 3_655 yes
Y Ni O1 126.66(7) 1_655 . 4_655 yes
O1 Ni O2 90.00 2_655 . 1_655 yes
Y Ni O2 129.33(1) 3_555 . 1_655 yes
O1 Ni O2 90.00 3_555 . 1_655 yes
Y Ni O2 50.67(1) 3_655 . 1_655 yes
O1 Ni O2 90.00 4_655 . 1_655 yes
Y Ni O1 126.66(7) 3_555 . 2_655 yes
O1 Ni O1 101.03(15) 2_655 . 3_555 yes
Y Ni O1 126.66(7) 3_655 . 2_655 yes
O1 Ni O1 180.00 2_655 . 4_655 yes
Y Ni O1 53.35(7) 3_555 . 3_555 yes
Y Ni Y 78.66(2) 3_555 . 3_655 yes
Y Ni O1 53.35(7) 3_555 . 4_655 yes
Y Ni O1 53.35(7) 3_655 . 3_555 yes
O1 Ni O1 78.97(15) 3_555 . 4_655 yes
Y Ni O1 53.35(7) 3_655 . 4_655 yes
Y O1 Ni 80.22(12) . . . yes
Y O1 Y 102.25(16) . . 1_655 yes
Y O1 Y 101.06(10) . . 11_555 yes
Y O1 Ni 80.22(12) 1_655 . . yes
Y O1 Ni 177.9(2) 11_555 . . yes
Y O1 Y 101.06(10) 1_655 . 11_555 yes
Y O2 Ni 90.00 . . . yes
Y O2 Ni 90.00 . . 1_455 yes
Y O2 Y 180.00 . . 3_555 yes
Ni O2 Ni 180.00 . . 1_455 yes
Y O2 Ni 90.00 3_555 . . yes
Y O2 Ni 90.00 3_555 . 1_455 yes

loop_
_geom_bond_atom_site_label_1
_geom_bond_atom_site_label_2
_geom_bond_distance
_geom_bond_site_symmetry_1
_geom_bond_site_symmetry_2
_geom_bond_publ_flag
Y Ni 2.9672(10) . . yes
Y O1 2.416(3) . . yes
Y O2 2.2952(12) . . yes
Y Ni 2.9672(10) . 1_455 yes
Y O1 2.416(3) . 1_455 yes
Y O1 2.416(3) . 2_555 yes
Y O1 2.416(3) . 2_655 yes
Y O1 2.250(4) . 11_455 yes
Y O1 2.250(4) . 12_545 yes
Ni O1 2.182(4) . . yes
Ni O2 1.8805(3) . . yes
Ni O2 1.8805(3) . 1_655 yes
Ni O1 2.182(4) . 2_655 yes
Ni O1 2.182(4) . 3_555 yes
Ni O1 2.182(4) . 4_655 yes

loop_
_geom_torsion_atom_site_label_1
_geom_torsion_atom_site_label_2
_geom_torsion_atom_site_label_3
_geom_torsion_atom_site_label_4
_geom_torsion
_geom_torsion_site_symmetry_1
_geom_torsion_site_symmetry_2
_geom_torsion_site_symmetry_3
_geom_torsion_site_symmetry_4
_geom_torsion_publ_flag
O1 Y Ni O2 -127.57(11) . . . . no
O2 Y Ni O1 127.57(11) . . . . no
O2 Y O1 Ni -31.28(6) . . . . no
O1 Y O2 Ni 36.42(9) . . . . no
O2 Ni O1 Y 37.82(7) . . . . no
O1 Ni O2 Y -39.49(11) . . . . no
